data_4301903
loop_
_publ_author_name
'Louise N. Dawe'
'Konstantin V. Shuvaev'
'Laurence K. Thompson'

_publ_section_title
;
Magnetic [nxn] (n= 2-5) Grids by Directed Self-Assembly
;
_journal_name_full 'Inorganic Chemistry'
_journal_page_first 3323
_journal_page_last 3341
_journal_paper_doi 10.1021/ic801078h
_journal_volume 48
_journal_year 2009
_chemical_formula_sum 'C106 H106 Co9 N74 O41'
_chemical_formula_weight 3602.87
_chemical_name_systematic
; 
 ? 
;
_space_group_IT_number 70
_symmetry_cell_setting orthorhombic
_symmetry_Int_Tables_number 70
_symmetry_space_group_name_Hall '-F 2uv 2vw'
_symmetry_space_group_name_H-M 'F d d d :2'
_atom_sites_solution_hydrogens geom
_atom_sites_solution_primary direct
_atom_sites_solution_secondary difmap
_audit_creation_method SHELXL-97
_cell_angle_alpha 90.00
_cell_angle_beta 90.00
_cell_angle_gamma 90.00
_cell_formula_units_Z 16
_cell_length_a 39.369(3)
_cell_length_b 39.416(3)
_cell_length_c 39.411(3)
_cell_measurement_reflns_used 56220
_cell_measurement_temperature 153(2)
_cell_measurement_theta_max 30.9626
_cell_measurement_theta_min 2.2524
_cell_volume 61157(8)
_computing_cell_refinement 'CrystalClear (Rigaku/MSC Inc., 2005)'
_computing_data_collection 'CrystalClear (Rigaku/MSC Inc., 2005)'
_computing_data_reduction 'CrystalClear (Rigaku/MSC Inc., 2005)'
_computing_molecular_graphics 'CrystalStructure3.7.0(Rigaku/MSC Inc.,2005)'
_computing_publication_material 'CrystalStructure3.7.0(Rigaku/MSC Inc.,2005)'
_computing_structure_refinement 'SHELXL-97 (Sheldrick, 1997)'
_computing_structure_solution 'SHELXS-97 (Sheldrick, 1990)'
_diffrn_ambient_temperature 153(2)
_diffrn_detector_area_resol_mean 14.63
_diffrn_measured_fraction_theta_full 0.999
_diffrn_measured_fraction_theta_max 0.999
_diffrn_measurement_device_type 'Rigaku Saturn'
_diffrn_measurement_method \w
_diffrn_radiation_monochromator graphite
_diffrn_radiation_source 'fine-focus sealed tube'
_diffrn_radiation_type MoK\a
_diffrn_radiation_wavelength 0.71070
_diffrn_reflns_av_R_equivalents 0.0415
_diffrn_reflns_av_sigmaI/netI 0.0227
_diffrn_reflns_limit_h_max 25
_diffrn_reflns_limit_h_min -49
_diffrn_reflns_limit_k_max 49
_diffrn_reflns_limit_k_min -47
_diffrn_reflns_limit_l_max 49
_diffrn_reflns_limit_l_min -47
_diffrn_reflns_number 133536
_diffrn_reflns_theta_full 26.50
_diffrn_reflns_theta_max 26.50
_diffrn_reflns_theta_min 2.53
_exptl_absorpt_coefficient_mu 1.051
_exptl_absorpt_correction_T_max 0.7400
_exptl_absorpt_correction_T_min 0.5634
_exptl_absorpt_correction_type numerical
_exptl_crystal_colour Red
_exptl_crystal_density_diffrn 1.565
_exptl_crystal_density_method 'not measured'
_exptl_crystal_description Prism
_exptl_crystal_F_000 29296
_exptl_crystal_size_max 0.64
_exptl_crystal_size_mid 0.60
_exptl_crystal_size_min 0.53
_refine_diff_density_max 1.347
_refine_diff_density_min -0.517
_refine_diff_density_rms 0.135
_refine_ls_extinction_method none
_refine_ls_goodness_of_fit_ref 1.185
_refine_ls_hydrogen_treatment constr
_refine_ls_matrix_type full
_refine_ls_number_parameters 1092
_refine_ls_number_reflns 15853
_refine_ls_number_restraints 0
_refine_ls_restrained_S_all 1.185
_refine_ls_R_factor_all 0.1065
_refine_ls_R_factor_gt 0.0988
_refine_ls_shift/su_max 0.002
_refine_ls_shift/su_mean 0.000
_refine_ls_structure_factor_coef Fsqd
_refine_ls_weighting_details 'calc w=1/[\s^2^(Fo^2^)+(0.1532P)^2^+480.5058P] where P=(Fo^2^+2Fc^2^)/3'
_refine_ls_weighting_scheme calc
_refine_ls_wR_factor_gt 0.2797
_refine_ls_wR_factor_ref 0.2877
_reflns_number_gt 14299
_reflns_number_total 15853
_reflns_threshold_expression >2sigma(I)
_cod_data_source_file ic801078h_si_001_3.cif
_cod_data_source_block shelxl_(8)
_cod_depositor_comments
;
The following automatic conversions were performed:
'_exptl_absorpt_correction_type' value 'Numerical' changed to 'numerical'
according to '/home/saulius/struct/CIF-dictionaries/cif_core.dic'
dictionary named 'cif_core.dic' version 2.4.1 from 2010-06-29.

Automatic conversion script
Id: cif_fix_enum 1527 2010-12-29 10:47:43Z saulius 
;
_cod_original_sg_symbol_H-M 'F d d d'
_cod_database_code 4301903

loop_
_symmetry_equiv_pos_as_xyz
'x, y, z'
'-x, y+1/4, z+1/4'
'x+1/4, -y, z+1/4'
'-x+1/4, -y+3/4, z+1/2'
'x, y+1/2, z+1/2'
'-x, y+3/4, z+3/4'
'x+1/4, -y+1/2, z+3/4'
'-x+1/4, -y+5/4, z+1'
'x+1/2, y, z+1/2'
'-x+1/2, y+1/4, z+3/4'
'x+3/4, -y, z+3/4'
'-x+3/4, -y+3/4, z+1'
'x+1/2, y+1/2, z'
'-x+1/2, y+3/4, z+1/4'
'x+3/4, -y+1/2, z+1/4'
'-x+3/4, -y+5/4, z+1/2'
'-x, -y, -z'
'x, -y-1/4, -z-1/4'
'-x-1/4, y, -z-1/4'
'x-1/4, y-3/4, -z-1/2'
'-x, -y+1/2, -z+1/2'
'x, -y+1/4, -z+1/4'
'-x-1/4, y+1/2, -z+1/4'
'x-1/4, y-1/4, -z'
'-x+1/2, -y, -z+1/2'
'x+1/2, -y-1/4, -z+1/4'
'-x+1/4, y, -z+1/4'
'x+1/4, y-3/4, -z'
'-x+1/2, -y+1/2, -z'
'x+1/2, -y+1/4, -z-1/4'
'-x+1/4, y+1/2, -z-1/4'
'x+1/4, y-1/4, -z-1/2'

loop_
_atom_site_label
_atom_site_type_symbol
_atom_site_fract_x
_atom_site_fract_y
_atom_site_fract_z
_atom_site_U_iso_or_equiv
_atom_site_adp_type
_atom_site_occupancy
_atom_site_symmetry_multiplicity
_atom_site_calc_flag
_atom_site_refinement_flags
_atom_site_disorder_assembly
_atom_site_disorder_group
Co1 Co 0.85102(2) 0.13452(2) 0.48738(2) 0.0504(2) Uani 1 1 d . . .
Co2 Co 0.861420(19) 0.20306(2) 0.562802(19) 0.0472(2) Uani 1 1 d . . .
Co3 Co 0.89898(2) 0.26262(2) 0.63450(2) 0.0503(2) Uani 1 1 d . . .
Co4 Co 0.888554(19) 0.062808(19) 0.54694(2) 0.0472(2) Uani 1 1 d . . .
Co5 Co 0.87500(3) 0.1250 0.6250 0.0418(2) Uani 1 2 d S . .
O1 O 0.83591(10) 0.16620(10) 0.53005(10) 0.0521(9) Uani 1 1 d . . .
O2 O 0.86134(10) 0.23674(10) 0.60609(10) 0.0496(9) Uani 1 1 d . . .
O3 O 0.86197(10) 0.08989(10) 0.58531(9) 0.0498(9) Uani 1 1 d . . .
O4 O 0.88872(10) 0.10607(10) 0.51317(10) 0.0500(9) Uani 1 1 d . . .
O5 O 0.91421(10) 0.02999(10) 0.58376(10) 0.0517(9) Uani 1 1 d . . .
O6 O 0.88804(10) 0.16485(10) 0.58993(10) 0.0496(9) Uani 1 1 d . . .
O7 O 0.51970(17) 0.0198(3) 0.70493(18) 0.139(4) Uani 1 1 d . . .
O8 O 0.5455(2) 0.06029(19) 0.6820(3) 0.167(5) Uani 1 1 d . . .
O9 O 0.5494(2) 0.0113(2) 0.66178(17) 0.124(3) Uani 1 1 d . . .
O10 O 0.5181(4) 0.0641(5) 0.4810(5) 0.139(6) Uani 0.50 1 d P . .
O11 O 0.5609(3) 0.0885(3) 0.4648(4) 0.094(3) Uani 0.50 1 d P . .
O12 O 0.5411(6) 0.0477(4) 0.4373(4) 0.153(8) Uani 0.50 1 d P . .
O13 O 0.8112(3) 0.0351(4) 0.3388(3) 0.092(3) Uani 0.50 1 d P . .
O14 O 0.7674(4) 0.0183(4) 0.3141(5) 0.138(6) Uani 0.50 1 d P . .
O15 O 0.7913(6) 0.0627(4) 0.2980(4) 0.146(7) Uani 0.50 1 d P . .
O16 O 0.5493(2) 0.08813(17) 0.2390(2) 0.123(3) Uani 1 1 d . . .
O17 O 0.51955(17) 0.04502(18) 0.2302(3) 0.141(4) Uani 1 1 d . . .
O18 O 0.5458(2) 0.0679(3) 0.18980(19) 0.168(5) Uani 1 1 d . . .
O19 O 0.74990(18) 0.0530(2) 0.9470(2) 0.082(2) Uani 0.75 1 d P . .
O20 O 0.6250 0.1250 0.7255(5) 0.154(11) Uani 0.50 2 d SP . .
O21 O 0.6711(5) 0.1125(6) 0.6759(4) 0.152(7) Uani 0.50 1 d P . .
O22 O 0.6588(2) 0.0644(3) 0.6294(3) 0.186(5) Uani 1 1 d . . .
O23 O 0.5368(3) 0.1228(4) 0.5264(3) 0.155(5) Uani 0.75 1 d P . .
O24 O 0.6590(2) 0.1203(4) 0.1855(3) 0.146(5) Uani 0.75 1 d P . .
O25 O 0.6709(4) 0.0739(4) 0.1380(6) 0.154(8) Uani 0.50 1 d P . .
O26 O 0.6250 0.0232(5) 0.1250 0.161(12) Uani 0.50 2 d SP . .
O27 O 0.5364(3) 0.0264(3) 0.1226(3) 0.150(5) Uani 0.75 1 d P . .
N1 N 0.84289(14) 0.09071(14) 0.45694(13) 0.0564(12) Uani 1 1 d . . .
N2 N 0.80053(16) 0.04941(17) 0.44565(17) 0.0790(18) Uani 1 1 d . . .
N3 N 0.75784(16) 0.0833(2) 0.4911(2) 0.097(3) Uani 1 1 d . . .
H4 H 0.7450 0.0932 0.5065 0.117 Uiso 1 1 calc R . .
H5 H 0.7502 0.0655 0.4800 0.117 Uiso 1 1 calc R . .
N4 N 0.80321(13) 0.12081(13) 0.49891(12) 0.0543(11) Uani 1 1 d . . .
N5 N 0.78445(13) 0.13971(13) 0.52167(12) 0.0523(11) Uani 1 1 d . . .
N6 N 0.81187(12) 0.20396(11) 0.57834(11) 0.0446(10) Uani 1 1 d . . .
N7 N 0.82480(13) 0.26370(12) 0.64343(13) 0.0528(11) Uani 1 1 d . . .
N8 N 0.85474(13) 0.27730(12) 0.65538(12) 0.0515(11) Uani 1 1 d . . .
N9 N 0.82527(17) 0.31047(16) 0.69504(16) 0.0729(16) Uani 1 1 d . . .
H9 H 0.8052 0.3026 0.6890 0.088 Uiso 1 1 calc R . .
H10 H 0.8269 0.3257 0.7113 0.088 Uiso 1 1 calc R . .
N10 N 0.88712(18) 0.33462(14) 0.71555(15) 0.0701(15) Uani 1 1 d . . .
N11 N 0.91325(15) 0.30090(13) 0.67319(14) 0.0613(13) Uani 1 1 d . . .
N12 N 0.89004(16) 0.02061(15) 0.50996(14) 0.0643(14) Uani 1 1 d . . .
N13 N 0.85140(17) -0.01861(16) 0.48403(17) 0.0723(16) Uani 1 1 d . . .
N14 N 0.79920(15) 0.01156(16) 0.51931(17) 0.0754(17) Uani 1 1 d . . .
H17 H 0.7825 0.0207 0.5311 0.090 Uiso 1 1 calc R . .
H18 H 0.7950 -0.0053 0.5053 0.090 Uiso 1 1 calc R . .
N15 N 0.83999(13) 0.04780(12) 0.54241(12) 0.0505(11) Uani 1 1 d . . .
N16 N 0.81501(13) 0.06396(12) 0.56049(13) 0.0517(11) Uani 1 1 d . . .
N17 N 0.82346(17) 0.1250 0.6250 0.0436(13) Uani 1 2 d S . .
N18 N 0.83673(15) 0.17313(14) 0.44918(13) 0.0600(13) Uani 1 1 d . . .
N19 N 0.86294(18) 0.21544(15) 0.41544(14) 0.0701(16) Uani 1 1 d . . .
N20 N 0.92467(17) 0.19495(15) 0.43942(15) 0.0714(15) Uani 1 1 d . . .
H24 H 0.9448 0.1887 0.4469 0.086 Uiso 1 1 calc R . .
H25 H 0.9230 0.2114 0.4244 0.086 Uiso 1 1 calc R . .
N21 N 0.89528(13) 0.15529(12) 0.47272(12) 0.0514(11) Uani 1 1 d . . .
N22 N 0.92541(13) 0.14353(13) 0.48629(12) 0.0511(11) Uani 1 1 d . . .
N23 N 0.93803(12) 0.07826(11) 0.54611(11) 0.0439(9) Uani 1 1 d . . .
N24 N 0.96538(12) 0.02171(12) 0.61030(12) 0.0509(11) Uani 1 1 d . . .
N25 N 0.94672(13) -0.00112(13) 0.62930(13) 0.0548(11) Uani 1 1 d . . .
N26 N 0.99237(17) -0.0090(2) 0.6665(2) 0.099(3) Uani 1 1 d . . .
H29 H 1.0052 0.0063 0.6565 0.118 Uiso 1 1 calc R . .
H30 H 1.0001 -0.0202 0.6842 0.118 Uiso 1 1 calc R . .
N27 N 0.94965(16) -0.05438(17) 0.70059(17) 0.0777(18) Uani 1 1 d . . .
N28 N 0.90716(14) -0.04314(13) 0.65919(13) 0.0558(12) Uani 1 1 d . . .
N29 N 0.85998(15) 0.24012(14) 0.52066(14) 0.0634(13) Uani 1 1 d . . .
N30 N 0.89873(17) 0.26580(16) 0.48144(16) 0.0717(16) Uani 1 1 d . . .
N31 N 0.95082(15) 0.23071(17) 0.51154(16) 0.0756(17) Uani 1 1 d . . .
H37 H 0.9674 0.2188 0.5205 0.091 Uiso 1 1 calc R . .
H38 H 0.9551 0.2448 0.4948 0.091 Uiso 1 1 calc R . .
N32 N 0.90979(12) 0.20763(12) 0.54766(12) 0.0501(11) Uani 1 1 d . . .
N33 N 0.93494(13) 0.18945(13) 0.56396(12) 0.0518(11) Uani 1 1 d . . .
N34 N 0.92632(17) 0.1250 0.6250 0.0450(14) Uani 1 2 d S . .
N35 N 0.53829(15) 0.03093(19) 0.68300(17) 0.0739(16) Uani 1 1 d . . .
N36 N 0.5402(4) 0.0684(4) 0.4594(4) 0.085(4) Uani 0.50 1 d P . .
N37 N 0.7909(4) 0.0402(4) 0.3181(4) 0.088(4) Uani 0.50 1 d P . .
N38 N 0.53819(16) 0.06663(17) 0.21913(19) 0.0749(16) Uani 1 1 d . . .
N39 N 0.8750 0.1359(4) 0.3750 0.134(5) Uiso 1 2 d S . .
N40 N 0.6250 0.1250 0.3639(4) 0.139(5) Uiso 1 2 d S . .
C1 C 0.8652(2) 0.07376(19) 0.43787(17) 0.0674(17) Uani 1 1 d . . .
H1 H 0.8877 0.0820 0.4357 0.081 Uiso 1 1 calc R . .
C2 C 0.8557(2) 0.0442(2) 0.42111(19) 0.0734(19) Uani 1 1 d . . .
H2 H 0.8714 0.0321 0.4073 0.088 Uiso 1 1 calc R . .
C3 C 0.8225(2) 0.0330(2) 0.4253(2) 0.086(2) Uani 1 1 d . . .
H3 H 0.8152 0.0133 0.4135 0.103 Uiso 1 1 calc R . .
C4 C 0.81180(17) 0.07743(17) 0.46046(17) 0.0606(15) Uani 1 1 d . . .
C5 C 0.78902(17) 0.09525(19) 0.48463(18) 0.0645(16) Uani 1 1 d . . .
C6 C 0.80397(14) 0.16273(14) 0.53599(14) 0.0478(12) Uani 1 1 d . . .
C7 C 0.78832(15) 0.18545(14) 0.56187(14) 0.0489(12) Uani 1 1 d . . .
C8 C 0.75406(15) 0.18814(17) 0.56924(17) 0.0584(15) Uani 1 1 d . . .
H6 H 0.7377 0.1753 0.5571 0.070 Uiso 1 1 calc R . .
C9 C 0.74435(16) 0.21008(17) 0.59477(19) 0.0643(16) Uani 1 1 d . . .
H7 H 0.7210 0.2122 0.6005 0.077 Uiso 1 1 calc R . .
C10 C 0.76841(16) 0.22896(16) 0.61199(16) 0.0554(14) Uani 1 1 d . . .
H8 H 0.7620 0.2441 0.6296 0.066 Uiso 1 1 calc R . .
C11 C 0.80237(14) 0.22516(14) 0.60272(14) 0.0465(11) Uani 1 1 d . . .
C12 C 0.83105(15) 0.24312(14) 0.61859(14) 0.0471(12) Uani 1 1 d . . .
C13 C 0.85292(18) 0.29945(16) 0.67966(16) 0.0584(15) Uani 1 1 d . . .
C14 C 0.88622(18) 0.31283(15) 0.69040(16) 0.0572(15) Uani 1 1 d . . .
C15 C 0.9178(2) 0.3467(2) 0.7238(2) 0.080(2) Uani 1 1 d . . .
H11 H 0.9194 0.3625 0.7420 0.096 Uiso 1 1 calc R . .
C16 C 0.9462(3) 0.3377(2) 0.7080(2) 0.091(3) Uani 1 1 d . . .
H12 H 0.9676 0.3471 0.7139 0.109 Uiso 1 1 calc R . .
C17 C 0.9432(2) 0.3132(2) 0.6817(2) 0.083(2) Uani 1 1 d . . .
H13 H 0.9629 0.3056 0.6702 0.100 Uiso 1 1 calc R . .
C18 C 0.9155(2) 0.0061(2) 0.4940(2) 0.079(2) Uani 1 1 d . . .
H14 H 0.9378 0.0147 0.4973 0.095 Uiso 1 1 calc R . .
C19 C 0.9108(2) -0.0217(2) 0.4722(2) 0.089(3) Uani 1 1 d . . .
H15 H 0.9293 -0.0322 0.4609 0.107 Uiso 1 1 calc R . .
C20 C 0.8780(2) -0.0328(2) 0.4679(2) 0.079(2) Uani 1 1 d . . .
H16 H 0.8739 -0.0513 0.4530 0.095 Uiso 1 1 calc R . .
C21 C 0.85878(18) 0.00691(16) 0.50418(17) 0.0595(15) Uani 1 1 d . . .
C22 C 0.83050(16) 0.02317(16) 0.52271(16) 0.0547(14) Uani 1 1 d . . .
C23 C 0.82977(14) 0.08473(13) 0.58132(13) 0.0445(11) Uani 1 1 d . . .
C24 C 0.80630(14) 0.10506(13) 0.60306(14) 0.0472(12) Uani 1 1 d . . .
C25 C 0.77119(15) 0.10443(15) 0.60263(16) 0.0539(13) Uani 1 1 d . . .
H19 H 0.7593 0.0902 0.5873 0.065 Uiso 1 1 calc R . .
C26 C 0.7540(2) 0.1250 0.6250 0.061(2) Uani 1 2 d S . .
H20 H 0.7299 0.1250 0.6250 0.074 Uiso 1 2 calc SR . .
C27 C 0.8068(2) 0.1816(2) 0.4368(2) 0.084(2) Uani 1 1 d . . .
H21 H 0.7870 0.1699 0.4443 0.101 Uiso 1 1 calc R . .
C28 C 0.8038(3) 0.2081(2) 0.4124(2) 0.093(3) Uani 1 1 d . . .
H22 H 0.7824 0.2144 0.4032 0.112 Uiso 1 1 calc R . .
C29 C 0.8323(2) 0.2236(2) 0.4032(2) 0.080(2) Uani 1 1 d . . .
H23 H 0.8308 0.2414 0.3871 0.096 Uiso 1 1 calc R . .
C30 C 0.86358(17) 0.19055(16) 0.43742(15) 0.0558(14) Uani 1 1 d . . .
C31 C 0.89721(17) 0.17980(17) 0.45066(16) 0.0571(14) Uani 1 1 d . . .
C32 C 0.91892(15) 0.11876(14) 0.50701(14) 0.0481(12) Uani 1 1 d . . .
C33 C 0.94774(14) 0.10277(14) 0.52480(13) 0.0468(12) Uani 1 1 d . . .
C34 C 0.98172(16) 0.11207(16) 0.52108(15) 0.0549(14) Uani 1 1 d . . .
H26 H 0.9882 0.1298 0.5061 0.066 Uiso 1 1 calc R . .
C35 C 1.00562(16) 0.09474(18) 0.53970(17) 0.0613(15) Uani 1 1 d . . .
H27 H 1.0290 0.1002 0.5373 0.074 Uiso 1 1 calc R . .
C36 C 0.99598(16) 0.06948(17) 0.56185(17) 0.0588(15) Uani 1 1 d . . .
H28 H 1.0124 0.0576 0.5749 0.071 Uiso 1 1 calc R . .
C37 C 0.96162(15) 0.06189(14) 0.56454(14) 0.0484(12) Uani 1 1 d . . .
C38 C 0.94592(15) 0.03611(14) 0.58718(14) 0.0484(12) Uani 1 1 d . . .
C39 C 0.96087(17) -0.01545(18) 0.65468(18) 0.0635(16) Uani 1 1 d . . .
C40 C 0.93833(17) -0.03958(17) 0.67249(17) 0.0613(15) Uani 1 1 d . . .
C41 C 0.9273(2) -0.0748(2) 0.7168(2) 0.085(2) Uani 1 1 d . . .
H31 H 0.9345 -0.0867 0.7364 0.102 Uiso 1 1 calc R . .
C42 C 0.8943(2) -0.0788(2) 0.7057(2) 0.0737(19) Uani 1 1 d . . .
H32 H 0.8786 -0.0925 0.7179 0.088 Uiso 1 1 calc R . .
C43 C 0.8848(2) -0.06217(18) 0.67616(19) 0.0688(17) Uani 1 1 d . . .
H33 H 0.8622 -0.0643 0.6679 0.083 Uiso 1 1 calc R . .
C44 C 0.8345(2) 0.2561(2) 0.5059(2) 0.082(2) Uani 1 1 d . . .
H34 H 0.8122 0.2526 0.5144 0.098 Uiso 1 1 calc R . .
C45 C 0.8388(2) 0.2777(2) 0.4784(2) 0.087(2) Uani 1 1 d . . .
H35 H 0.8201 0.2887 0.4678 0.105 Uiso 1 1 calc R . .
C46 C 0.8716(2) 0.2823(2) 0.4672(2) 0.079(2) Uani 1 1 d . . .
H36 H 0.8756 0.2975 0.4490 0.095 Uiso 1 1 calc R . .
C47 C 0.89111(18) 0.24575(17) 0.50688(16) 0.0592(15) Uani 1 1 d . . .
C48 C 0.91929(16) 0.22740(16) 0.52330(16) 0.0561(14) Uani 1 1 d . . .
C49 C 0.92041(14) 0.16867(14) 0.58480(13) 0.0457(11) Uani 1 1 d . . .
C50 C 0.94358(14) 0.14704(14) 0.60515(13) 0.0470(12) Uani 1 1 d . . .
C51 C 0.97878(15) 0.14750(16) 0.60443(14) 0.0538(13) Uani 1 1 d . . .
H39 H 0.9907 0.1629 0.5902 0.065 Uiso 1 1 calc R . .
C52 C 0.9960(2) 0.1250 0.6250 0.061(2) Uani 1 2 d S . .
H40 H 1.0201 0.1250 0.6250 0.073 Uiso 1 2 calc SR . .
C53 C 0.9434(6) 0.1201(7) 0.3910(7) 0.126(8) Uiso 0.50 1 d P . .
H41 H 0.9527 0.1376 0.4060 0.151 Uiso 0.50 1 calc PR . .
H42 H 0.9572 0.1185 0.3704 0.151 Uiso 0.50 1 calc PR . .
H43 H 0.9435 0.0982 0.4029 0.151 Uiso 0.50 1 calc PR . .
C54 C 0.9041(5) 0.1300(5) 0.3808(5) 0.098(6) Uiso 0.50 1 d P . .
C55 C 0.5557(7) 0.1085(7) 0.3793(7) 0.129(8) Uiso 0.50 1 d P . .
H44 H 0.5553 0.0858 0.3894 0.155 Uiso 0.50 1 calc PR . .
H45 H 0.5421 0.1086 0.3585 0.155 Uiso 0.50 1 calc PR . .
H46 H 0.5462 0.1249 0.3955 0.155 Uiso 0.50 1 calc PR . .
C56 C 0.5954(6) 0.1191(6) 0.3703(6) 0.106(6) Uiso 0.50 1 d P . .

loop_
_atom_site_aniso_label
_atom_site_aniso_U_11
_atom_site_aniso_U_22
_atom_site_aniso_U_33
_atom_site_aniso_U_23
_atom_site_aniso_U_13
_atom_site_aniso_U_12
Co1 0.0514(5) 0.0519(5) 0.0477(4) 0.0027(3) 0.0030(3) 0.0031(3)
Co2 0.0461(4) 0.0492(4) 0.0465(4) 0.0010(3) 0.0008(3) 0.0018(3)
Co3 0.0508(4) 0.0481(4) 0.0520(4) -0.0030(3) -0.0031(3) 0.0032(3)
Co4 0.0462(4) 0.0466(4) 0.0488(4) -0.0010(3) 0.0019(3) -0.0009(3)
Co5 0.0433(5) 0.0415(5) 0.0406(5) -0.0002(4) 0.000 0.000
O1 0.048(2) 0.054(2) 0.054(2) -0.0072(18) 0.0020(17) 0.0017(17)
O2 0.048(2) 0.051(2) 0.050(2) -0.0064(17) 0.0017(16) 0.0045(16)
O3 0.048(2) 0.056(2) 0.045(2) -0.0026(17) 0.0007(16) -0.0002(17)
O4 0.048(2) 0.053(2) 0.049(2) 0.0072(17) 0.0061(16) -0.0010(16)
O5 0.048(2) 0.053(2) 0.054(2) 0.0062(18) 0.0043(17) -0.0040(17)
O6 0.045(2) 0.048(2) 0.056(2) 0.0028(17) 0.0007(16) -0.0002(16)
O7 0.069(4) 0.251(10) 0.096(5) 0.068(6) 0.017(3) 0.053(5)
O8 0.141(7) 0.067(4) 0.293(14) 0.021(6) -0.091(8) 0.000(4)
O9 0.140(6) 0.155(7) 0.077(4) -0.002(4) -0.015(4) 0.086(6)
O10 0.091(10) 0.191(18) 0.136(13) 0.027(13) 0.019(10) 0.037(11)
O11 0.072(7) 0.091(8) 0.119(10) 0.003(7) -0.011(7) 0.001(6)
O12 0.25(2) 0.103(11) 0.102(10) -0.027(9) -0.055(13) 0.060(13)
O13 0.076(7) 0.115(10) 0.084(8) -0.002(7) 0.002(6) 0.011(7)
O14 0.095(11) 0.121(12) 0.198(18) -0.022(12) 0.045(11) -0.020(9)
O15 0.23(2) 0.097(10) 0.112(11) 0.022(9) 0.055(13) 0.048(12)
O16 0.138(6) 0.075(4) 0.157(7) 0.002(4) -0.083(5) 0.016(4)
O17 0.068(4) 0.096(5) 0.260(10) 0.079(6) -0.049(5) -0.022(3)
O18 0.146(8) 0.288(13) 0.072(4) 0.020(6) -0.002(4) 0.093(8)
O19 0.057(4) 0.094(5) 0.096(5) -0.010(4) -0.009(3) -0.012(3)
O20 0.30(4) 0.081(12) 0.084(13) 0.000 0.000 -0.045(17)
O21 0.114(12) 0.23(2) 0.107(11) -0.067(13) -0.019(9) -0.003(13)
O22 0.083(5) 0.187(9) 0.288(14) -0.102(10) 0.019(7) 0.013(6)
O23 0.106(8) 0.207(12) 0.151(10) 0.110(10) 0.007(7) -0.013(8)
O24 0.061(5) 0.238(13) 0.141(8) -0.093(9) -0.009(5) -0.012(7)
O25 0.116(12) 0.091(10) 0.25(2) -0.070(12) 0.014(13) 0.016(9)
O26 0.32(4) 0.075(12) 0.091(14) 0.000 0.063(19) 0.000
O27 0.100(7) 0.149(9) 0.200(12) 0.106(9) -0.007(7) 0.013(6)
N1 0.056(3) 0.062(3) 0.051(3) -0.001(2) -0.005(2) 0.006(2)
N2 0.058(3) 0.088(4) 0.091(4) -0.034(4) -0.009(3) 0.005(3)
N3 0.051(3) 0.124(6) 0.117(6) -0.062(5) 0.009(3) -0.017(4)
N4 0.055(3) 0.059(3) 0.050(3) -0.008(2) -0.006(2) 0.004(2)
N5 0.049(3) 0.056(3) 0.051(3) -0.010(2) 0.000(2) 0.003(2)
N6 0.047(2) 0.041(2) 0.045(2) 0.0013(18) 0.0016(18) 0.0042(18)
N7 0.054(3) 0.047(3) 0.056(3) -0.007(2) 0.006(2) 0.004(2)
N8 0.061(3) 0.046(2) 0.048(2) -0.005(2) 0.000(2) 0.001(2)
N9 0.071(4) 0.073(4) 0.075(4) -0.020(3) 0.002(3) 0.003(3)
N10 0.095(5) 0.052(3) 0.063(3) -0.010(3) -0.011(3) -0.002(3)
N11 0.069(3) 0.052(3) 0.062(3) -0.004(2) -0.015(3) -0.003(2)
N12 0.072(4) 0.062(3) 0.059(3) -0.005(3) 0.008(3) 0.000(3)
N13 0.079(4) 0.062(3) 0.076(4) -0.011(3) 0.007(3) -0.002(3)
N14 0.057(3) 0.078(4) 0.090(4) -0.033(3) 0.000(3) -0.013(3)
N15 0.053(3) 0.050(3) 0.048(2) -0.001(2) 0.001(2) -0.004(2)
N16 0.050(3) 0.050(3) 0.056(3) -0.008(2) -0.001(2) -0.004(2)
N17 0.050(4) 0.038(3) 0.044(3) 0.005(3) 0.000 0.000
N18 0.067(3) 0.060(3) 0.053(3) 0.001(2) -0.005(2) 0.014(3)
N19 0.097(5) 0.063(3) 0.050(3) 0.010(3) -0.002(3) 0.012(3)
N20 0.072(4) 0.073(4) 0.069(3) 0.022(3) 0.002(3) -0.004(3)
N21 0.060(3) 0.049(3) 0.046(2) 0.005(2) 0.003(2) 0.002(2)
N22 0.055(3) 0.053(3) 0.045(2) 0.007(2) 0.002(2) -0.004(2)
N23 0.047(2) 0.044(2) 0.041(2) 0.0009(18) 0.0044(18) -0.0010(18)
N24 0.047(3) 0.052(3) 0.054(3) 0.010(2) 0.003(2) 0.001(2)
N25 0.054(3) 0.054(3) 0.057(3) 0.008(2) 0.005(2) 0.005(2)
N26 0.058(4) 0.114(5) 0.124(6) 0.064(5) -0.019(4) -0.011(3)
N27 0.064(4) 0.083(4) 0.086(4) 0.034(4) 0.004(3) 0.010(3)
N28 0.060(3) 0.049(3) 0.058(3) 0.006(2) 0.006(2) 0.004(2)
N29 0.071(4) 0.061(3) 0.059(3) 0.006(3) 0.001(3) 0.008(3)
N30 0.075(4) 0.074(4) 0.065(3) 0.012(3) 0.003(3) 0.008(3)
N31 0.056(3) 0.092(4) 0.079(4) 0.037(3) 0.013(3) 0.001(3)
N32 0.048(3) 0.051(3) 0.051(3) 0.002(2) 0.004(2) 0.004(2)
N33 0.048(3) 0.059(3) 0.048(2) 0.009(2) 0.002(2) -0.001(2)
N34 0.052(4) 0.047(3) 0.036(3) -0.003(3) 0.000 0.000
N35 0.055(3) 0.088(5) 0.079(4) 0.016(4) 0.001(3) 0.015(3)
N36 0.068(8) 0.091(10) 0.097(10) 0.009(9) -0.005(8) 0.005(7)
N37 0.087(10) 0.088(10) 0.089(10) -0.005(8) 0.015(8) 0.010(8)
N38 0.062(4) 0.079(4) 0.084(4) 0.016(4) -0.015(3) 0.001(3)
C1 0.071(4) 0.074(4) 0.058(4) -0.006(3) 0.003(3) 0.005(3)
C2 0.080(5) 0.075(5) 0.065(4) -0.014(4) 0.009(3) 0.005(4)
C3 0.079(5) 0.098(6) 0.082(5) -0.039(5) -0.011(4) 0.007(4)
C4 0.059(4) 0.063(4) 0.060(3) -0.016(3) -0.007(3) 0.006(3)
C5 0.053(4) 0.075(4) 0.065(4) -0.013(3) -0.002(3) -0.001(3)
C6 0.046(3) 0.049(3) 0.049(3) 0.006(2) -0.003(2) 0.007(2)
C7 0.050(3) 0.046(3) 0.050(3) 0.001(2) 0.000(2) 0.004(2)
C8 0.042(3) 0.064(4) 0.068(4) -0.010(3) -0.005(3) 0.000(3)
C9 0.046(3) 0.068(4) 0.079(4) -0.009(3) 0.008(3) 0.005(3)
C10 0.055(3) 0.054(3) 0.057(3) -0.005(3) 0.005(3) 0.003(3)
C11 0.046(3) 0.044(3) 0.050(3) 0.005(2) 0.002(2) 0.002(2)
C12 0.052(3) 0.043(3) 0.046(3) 0.006(2) 0.000(2) 0.003(2)
C13 0.070(4) 0.048(3) 0.057(3) -0.003(3) 0.000(3) 0.000(3)
C14 0.072(4) 0.044(3) 0.056(3) 0.002(3) -0.005(3) 0.002(3)
C15 0.098(6) 0.062(4) 0.079(5) -0.008(4) -0.017(4) -0.003(4)
C16 0.090(6) 0.095(6) 0.088(6) -0.019(5) -0.025(5) -0.019(5)
C17 0.081(5) 0.075(5) 0.093(6) -0.010(4) -0.019(4) -0.002(4)
C18 0.056(4) 0.084(5) 0.098(6) -0.021(4) 0.021(4) -0.008(4)
C19 0.092(6) 0.081(5) 0.093(6) -0.016(5) 0.032(5) 0.000(4)
C20 0.086(6) 0.074(5) 0.077(5) -0.014(4) 0.014(4) 0.000(4)
C21 0.068(4) 0.053(3) 0.057(3) -0.003(3) 0.002(3) -0.006(3)
C22 0.050(3) 0.054(3) 0.060(3) 0.000(3) -0.001(3) -0.005(2)
C23 0.048(3) 0.043(3) 0.042(3) 0.005(2) -0.001(2) 0.000(2)
C24 0.046(3) 0.044(3) 0.052(3) 0.006(2) -0.001(2) -0.001(2)
C25 0.048(3) 0.051(3) 0.062(3) -0.002(3) -0.004(3) -0.003(2)
C26 0.041(4) 0.066(5) 0.077(6) -0.002(5) 0.000 0.000
C27 0.075(5) 0.094(6) 0.083(5) 0.014(4) -0.002(4) 0.020(4)
C28 0.096(7) 0.089(6) 0.095(6) 0.018(5) -0.021(5) 0.027(5)
C29 0.098(6) 0.080(5) 0.062(4) 0.010(4) -0.006(4) 0.015(4)
C30 0.068(4) 0.054(3) 0.045(3) -0.003(3) 0.002(3) 0.003(3)
C31 0.063(4) 0.060(4) 0.048(3) 0.003(3) -0.001(3) 0.000(3)
C32 0.052(3) 0.046(3) 0.047(3) -0.007(2) 0.002(2) 0.000(2)
C33 0.050(3) 0.048(3) 0.042(3) -0.005(2) 0.002(2) -0.003(2)
C34 0.056(3) 0.056(3) 0.053(3) 0.003(3) 0.004(3) -0.004(3)
C35 0.043(3) 0.075(4) 0.066(4) 0.007(3) 0.005(3) -0.006(3)
C36 0.044(3) 0.068(4) 0.064(4) 0.010(3) -0.004(3) 0.004(3)
C37 0.049(3) 0.050(3) 0.046(3) -0.001(2) 0.002(2) 0.000(2)
C38 0.051(3) 0.046(3) 0.048(3) -0.003(2) 0.008(2) 0.003(2)
C39 0.053(3) 0.070(4) 0.067(4) 0.016(3) -0.002(3) 0.003(3)
C40 0.056(4) 0.063(4) 0.065(4) 0.015(3) 0.007(3) 0.009(3)
C41 0.079(5) 0.083(5) 0.094(6) 0.043(5) 0.008(4) 0.011(4)
C42 0.074(5) 0.069(4) 0.078(5) 0.017(4) 0.004(4) -0.003(3)
C43 0.075(5) 0.058(4) 0.073(4) 0.004(3) 0.004(3) -0.004(3)
C44 0.056(4) 0.103(6) 0.086(5) 0.026(4) 0.011(4) 0.026(4)
C45 0.089(6) 0.095(6) 0.079(5) 0.019(4) 0.002(4) 0.034(5)
C46 0.090(6) 0.078(5) 0.071(4) 0.015(4) 0.004(4) 0.016(4)
C47 0.066(4) 0.060(4) 0.052(3) 0.006(3) 0.007(3) 0.003(3)
C48 0.053(3) 0.061(3) 0.055(3) 0.005(3) 0.005(3) 0.001(3)
C49 0.049(3) 0.045(3) 0.044(3) -0.005(2) -0.001(2) -0.003(2)
C50 0.045(3) 0.055(3) 0.041(3) -0.004(2) 0.000(2) 0.000(2)
C51 0.052(3) 0.060(3) 0.049(3) 0.004(3) 0.005(2) -0.002(3)
C52 0.039(4) 0.069(5) 0.073(6) 0.000(5) 0.000 0.000

loop_
_atom_type_symbol
_atom_type_description
_atom_type_scat_dispersion_real
_atom_type_scat_dispersion_imag
_atom_type_scat_source
C C 0.0033 0.0016 'International Tables Vol C Tables 4.2.6.8 and 6.1.1.4'
H H 0.0000 0.0000 'International Tables Vol C Tables 4.2.6.8 and 6.1.1.4'
Co Co 0.3494 0.9721 'International Tables Vol C Tables 4.2.6.8 and 6.1.1.4'
N N 0.0061 0.0033 'International Tables Vol C Tables 4.2.6.8 and 6.1.1.4'
O O 0.0106 0.0060 'International Tables Vol C Tables 4.2.6.8 and 6.1.1.4'

loop_
_geom_angle_atom_site_label_1
_geom_angle_atom_site_label_2
_geom_angle_atom_site_label_3
_geom_angle
_geom_angle_site_symmetry_1
_geom_angle_site_symmetry_3
_geom_angle_publ_flag
N21 Co1 N4 170.4(2) . . ?
N21 Co1 O4 75.31(17) . . ?
N4 Co1 O4 113.90(18) . . ?
N21 Co1 N1 107.4(2) . . ?
N4 Co1 N1 76.6(2) . . ?
O4 Co1 N1 86.93(18) . . ?
N21 Co1 O1 103.03(18) . . ?
N4 Co1 O1 73.96(18) . . ?
O4 Co1 O1 97.15(16) . . ?
N1 Co1 O1 149.32(19) . . ?
N21 Co1 N18 75.2(2) . . ?
N4 Co1 N18 95.8(2) . . ?
O4 Co1 N18 150.21(19) . . ?
N1 Co1 N18 97.8(2) . . ?
O1 Co1 N18 93.54(18) . . ?
N32 Co2 N6 173.85(19) . . ?
N32 Co2 O6 75.21(17) . . ?
N6 Co2 O6 109.40(16) . . ?
N32 Co2 O2 100.45(18) . . ?
N6 Co2 O2 75.61(16) . . ?
O6 Co2 O2 92.24(15) . . ?
N32 Co2 O1 108.68(18) . . ?
N6 Co2 O1 75.54(16) . . ?
O6 Co2 O1 93.01(15) . . ?
O2 Co2 O1 150.79(15) . . ?
N32 Co2 N29 75.0(2) . . ?
N6 Co2 N29 100.9(2) . . ?
O6 Co2 N29 149.18(19) . . ?
O2 Co2 N29 100.78(19) . . ?
O1 Co2 N29 89.07(19) . . ?
N25 Co3 N8 170.4(2) 22_556 . ?
N25 Co3 O2 113.75(18) 22_556 . ?
N8 Co3 O2 75.46(17) . . ?
N25 Co3 N28 76.5(2) 22_556 22_556 ?
N8 Co3 N28 107.4(2) . 22_556 ?
O2 Co3 N28 87.15(18) . 22_556 ?
N25 Co3 O5 73.97(18) 22_556 22_556 ?
N8 Co3 O5 103.02(18) . 22_556 ?
O2 Co3 O5 97.17(15) . 22_556 ?
N28 Co3 O5 149.32(19) 22_556 22_556 ?
N25 Co3 N11 95.9(2) 22_556 . ?
N8 Co3 N11 75.1(2) . . ?
O2 Co3 N11 150.23(19) . . ?
N28 Co3 N11 97.7(2) 22_556 . ?
O5 Co3 N11 93.45(18) 22_556 . ?
N15 Co4 N23 173.97(18) . . ?
N15 Co4 O3 75.09(17) . . ?
N23 Co4 O3 109.34(16) . . ?
N15 Co4 O4 100.39(18) . . ?
N23 Co4 O4 75.64(16) . . ?
O3 Co4 O4 92.48(15) . . ?
N15 Co4 O5 108.90(17) . . ?
N23 Co4 O5 75.33(16) . . ?
O3 Co4 O5 93.01(15) . . ?
O4 Co4 O5 150.64(15) . . ?
N15 Co4 N12 75.2(2) . . ?
N23 Co4 N12 100.9(2) . . ?
O3 Co4 N12 149.20(19) . . ?
O4 Co4 N12 100.78(19) . . ?
O5 Co4 N12 88.87(19) . . ?
N34 Co5 N17 180.000(1) . . ?
N34 Co5 O3 103.80(11) . 22_556 ?
N17 Co5 O3 76.20(11) . 22_556 ?
N34 Co5 O3 103.80(11) . . ?
N17 Co5 O3 76.20(11) . . ?
O3 Co5 O3 152.4(2) 22_556 . ?
N34 Co5 O6 76.22(11) . . ?
N17 Co5 O6 103.78(11) . . ?
O3 Co5 O6 93.12(15) 22_556 . ?
O3 Co5 O6 93.40(15) . . ?
N34 Co5 O6 76.22(11) . 22_556 ?
N17 Co5 O6 103.78(11) . 22_556 ?
O3 Co5 O6 93.40(15) 22_556 22_556 ?
O3 Co5 O6 93.12(15) . 22_556 ?
O6 Co5 O6 152.4(2) . 22_556 ?
C6 O1 Co1 110.3(3) . . ?
C6 O1 Co2 114.3(3) . . ?
Co1 O1 Co2 135.3(2) . . ?
C12 O2 Co3 110.1(3) . . ?
C12 O2 Co2 114.5(3) . . ?
Co3 O2 Co2 135.36(19) . . ?
C23 O3 Co4 108.5(3) . . ?
C23 O3 Co5 115.0(3) . . ?
Co4 O3 Co5 136.3(2) . . ?
C32 O4 Co1 110.1(3) . . ?
C32 O4 Co4 114.6(4) . . ?
Co1 O4 Co4 135.22(19) . . ?
C38 O5 Co3 110.7(3) . 22_556 ?
C38 O5 Co4 114.1(3) . . ?
Co3 O5 Co4 135.13(19) 22_556 . ?
C49 O6 Co2 108.9(3) . . ?
C49 O6 Co5 114.7(3) . . ?
Co2 O6 Co5 136.3(2) . . ?
C1 N1 C4 117.6(6) . . ?
C1 N1 Co1 128.7(5) . . ?
C4 N1 Co1 113.4(4) . . ?
C4 N2 C3 116.5(7) . . ?
C5 N4 N5 118.5(5) . . ?
C5 N4 Co1 121.3(4) . . ?
N5 N4 Co1 120.2(4) . . ?
C6 N5 N4 109.8(5) . . ?
C11 N6 C7 119.7(5) . . ?
C11 N6 Co2 119.8(4) . . ?
C7 N6 Co2 120.2(4) . . ?
C12 N7 N8 109.8(5) . . ?
C13 N8 N7 117.8(5) . . ?
C13 N8 Co3 122.9(5) . . ?
N7 N8 Co3 119.3(4) . . ?
C14 N10 C15 116.1(7) . . ?
C17 N11 C14 116.7(6) . . ?
C17 N11 Co3 130.7(6) . . ?
C14 N11 Co3 112.6(4) . . ?
C18 N12 C21 115.9(6) . . ?
C18 N12 Co4 131.5(5) . . ?
C21 N12 Co4 112.6(4) . . ?
C21 N13 C20 115.5(7) . . ?
C22 N15 N16 116.8(5) . . ?
C22 N15 Co4 123.2(4) . . ?
N16 N15 Co4 120.0(4) . . ?
C23 N16 N15 107.5(5) . . ?
C24 N17 C24 119.9(7) . 22_556 ?
C24 N17 Co5 120.0(3) . . ?
C24 N17 Co5 120.0(3) 22_556 . ?
C27 N18 C30 116.5(6) . . ?
C27 N18 Co1 130.8(6) . . ?
C30 N18 Co1 112.7(4) . . ?
C30 N19 C29 115.8(7) . . ?
C31 N21 N22 117.2(5) . . ?
C31 N21 Co1 123.0(4) . . ?
N22 N21 Co1 119.8(3) . . ?
C32 N22 N21 109.1(5) . . ?
C33 N23 C37 119.3(5) . . ?
C33 N23 Co4 119.9(4) . . ?
C37 N23 Co4 120.5(4) . . ?
C38 N24 N25 110.2(5) . . ?
C39 N25 N24 118.7(5) . . ?
C39 N25 Co3 121.4(5) . 22_556 ?
N24 N25 Co3 119.8(4) . 22_556 ?
C40 N27 C41 115.8(7) . . ?
C43 N28 C40 117.8(6) . . ?
C43 N28 Co3 128.6(5) . 22_556 ?
C40 N28 Co3 113.3(4) . 22_556 ?
C44 N29 C47 115.7(6) . . ?
C44 N29 Co2 131.6(5) . . ?
C47 N29 Co2 112.6(4) . . ?
C47 N30 C46 114.9(7) . . ?
C48 N32 N33 116.8(5) . . ?
C48 N32 Co2 123.4(4) . . ?
N33 N32 Co2 119.8(4) . . ?
C49 N33 N32 107.9(5) . . ?
C50 N34 C50 119.7(7) 22_556 . ?
C50 N34 Co5 120.2(3) 22_556 . ?
C50 N34 Co5 120.2(3) . . ?
O8 N35 O7 121.0(10) . . ?
O8 N35 O9 120.7(10) . . ?
O7 N35 O9 118.3(9) . . ?
O11 N36 O12 125(2) . . ?
O11 N36 O10 118(2) . . ?
O12 N36 O10 116(2) . . ?
O13 N37 O15 126(2) . . ?
O13 N37 O14 118.2(19) . . ?
O15 N37 O14 115(2) . . ?
O18 N38 O17 122.0(11) . . ?
O18 N38 O16 119.7(10) . . ?
O17 N38 O16 118.3(9) . . ?
C54 N39 C54 158(3) . 19_756 ?
C56 N40 C56 156(3) 8_644 . ?
N1 C1 C2 120.8(7) . . ?
C3 C2 C1 117.4(7) . . ?
N2 C3 C2 121.7(7) . . ?
N2 C4 N1 125.9(6) . . ?
N2 C4 C5 118.3(6) . . ?
N1 C4 C5 115.7(6) . . ?
N4 C5 N3 126.3(7) . . ?
N4 C5 C4 113.0(6) . . ?
N3 C5 C4 120.6(6) . . ?
O1 C6 N5 124.5(5) . . ?
O1 C6 C7 117.7(5) . . ?
N5 C6 C7 117.8(5) . . ?
N6 C7 C8 121.9(5) . . ?
N6 C7 C6 111.8(5) . . ?
C8 C7 C6 126.3(5) . . ?
C9 C8 C7 118.1(6) . . ?
C8 C9 C10 120.3(6) . . ?
C9 C10 C11 118.1(6) . . ?
N6 C11 C10 121.8(5) . . ?
N6 C11 C12 113.2(5) . . ?
C10 C11 C12 124.9(5) . . ?
N7 C12 O2 125.1(5) . . ?
N7 C12 C11 118.5(5) . . ?
O2 C12 C11 116.4(5) . . ?
N8 C13 N9 127.3(7) . . ?
N8 C13 C14 113.8(6) . . ?
N9 C13 C14 118.9(6) . . ?
N10 C14 N11 126.0(7) . . ?
N10 C14 C13 118.3(6) . . ?
N11 C14 C13 115.6(6) . . ?
C16 C15 N10 123.4(8) . . ?
C15 C16 C17 116.9(8) . . ?
N11 C17 C16 120.9(9) . . ?
N12 C18 C19 122.0(7) . . ?
C20 C19 C18 116.6(8) . . ?
N13 C20 C19 122.7(8) . . ?
N13 C21 N12 127.2(7) . . ?
N13 C21 C22 117.6(6) . . ?
N12 C21 C22 115.2(6) . . ?
N15 C22 N14 126.0(6) . . ?
N15 C22 C21 113.8(5) . . ?
N14 C22 C21 120.2(6) . . ?
O3 C23 N16 128.0(5) . . ?
O3 C23 C24 116.9(5) . . ?
N16 C23 C24 115.1(5) . . ?
N17 C24 C25 121.2(6) . . ?
N17 C24 C23 111.7(5) . . ?
C25 C24 C23 127.0(5) . . ?
C26 C25 C24 118.3(6) . . ?
C25 C26 C25 121.1(8) . 22_556 ?
N18 C27 C28 120.6(9) . . ?
C29 C28 C27 116.8(8) . . ?
C28 C29 N19 123.6(8) . . ?
N19 C30 N18 126.6(6) . . ?
N19 C30 C31 117.6(6) . . ?
N18 C30 C31 115.8(6) . . ?
N21 C31 N20 127.7(6) . . ?
N21 C31 C30 113.2(6) . . ?
N20 C31 C30 119.1(6) . . ?
N22 C32 O4 125.5(5) . . ?
N22 C32 C33 118.0(5) . . ?
O4 C32 C33 116.5(5) . . ?
N23 C33 C34 122.0(5) . . ?
N23 C33 C32 112.8(5) . . ?
C34 C33 C32 125.1(5) . . ?
C35 C34 C33 118.0(6) . . ?
C34 C35 C36 120.6(6) . . ?
C35 C36 C37 118.2(6) . . ?
N23 C37 C36 121.9(5) . . ?
N23 C37 C38 111.4(5) . . ?
C36 C37 C38 126.7(5) . . ?
O5 C38 N24 124.0(5) . . ?
O5 C38 C37 118.1(5) . . ?
N24 C38 C37 117.9(5) . . ?
N25 C39 N26 126.1(6) . . ?
N25 C39 C40 113.3(6) . . ?
N26 C39 C40 120.6(6) . . ?
N27 C40 N28 125.9(6) . . ?
N27 C40 C39 118.5(6) . . ?
N28 C40 C39 115.5(6) . . ?
N27 C41 C42 122.2(7) . . ?
C41 C42 C43 117.7(7) . . ?
N28 C43 C42 120.5(7) . . ?
N29 C44 C45 122.8(7) . . ?
C46 C45 C44 116.4(7) . . ?
N30 C46 C45 122.6(7) . . ?
N30 C47 N29 127.6(6) . . ?
N30 C47 C48 117.3(6) . . ?
N29 C47 C48 115.1(5) . . ?
N32 C48 N31 126.0(6) . . ?
N32 C48 C47 113.8(5) . . ?
N31 C48 C47 120.1(6) . . ?
N33 C49 O6 127.3(5) . . ?
N33 C49 C50 115.8(5) . . ?
O6 C49 C50 116.9(5) . . ?
N34 C50 C51 121.5(5) . . ?
N34 C50 C49 111.9(5) . . ?
C51 C50 C49 126.6(5) . . ?
C52 C51 C50 118.1(6) . . ?
C51 C52 C51 121.1(8) . 22_556 ?
N39 C54 C53 176(2) . . ?
N40 C56 C55 176(2) . . ?

loop_
_geom_bond_atom_site_label_1
_geom_bond_atom_site_label_2
_geom_bond_distance
_geom_bond_site_symmetry_2
_geom_bond_publ_flag
Co1 N21 2.010(5) . ?
Co1 N4 2.011(5) . ?
Co1 O4 2.120(4) . ?
Co1 N1 2.127(5) . ?
Co1 O1 2.177(4) . ?
Co1 N18 2.213(5) . ?
Co2 N32 2.004(5) . ?
Co2 N6 2.045(5) . ?
Co2 O6 2.123(4) . ?
Co2 O2 2.162(4) . ?
Co2 O1 2.188(4) . ?
Co2 N29 2.213(6) . ?
Co3 N25 2.009(5) 22_556 ?
Co3 N8 2.011(5) . ?
Co3 O2 2.119(4) . ?
Co3 N28 2.125(5) 22_556 ?
Co3 O5 2.178(4) 22_556 ?
Co3 N11 2.217(5) . ?
Co4 N15 2.009(5) . ?
Co4 N23 2.041(5) . ?
Co4 O3 2.126(4) . ?
Co4 O4 2.163(4) . ?
Co4 O5 2.190(4) . ?
Co4 N12 2.212(6) . ?
Co5 N34 2.020(7) . ?
Co5 N17 2.029(7) . ?
Co5 O3 2.150(4) 22_556 ?
Co5 O3 2.151(4) . ?
Co5 O6 2.154(4) . ?
Co5 O6 2.155(4) 22_556 ?
O1 C6 1.286(7) . ?
O2 C12 1.314(7) . ?
O3 C23 1.294(7) . ?
O4 C32 1.312(7) . ?
O5 C38 1.279(7) . ?
O5 Co3 2.179(4) 22_556 ?
O6 C49 1.299(7) . ?
O7 N35 1.214(9) . ?
O8 N35 1.192(10) . ?
O9 N35 1.221(9) . ?
O10 N36 1.23(2) . ?
O11 N36 1.156(18) . ?
O12 N36 1.20(2) . ?
O13 N37 1.158(19) . ?
O14 N37 1.28(2) . ?
O15 N37 1.19(2) . ?
O16 N38 1.233(9) . ?
O17 N38 1.206(9) . ?
O18 N38 1.195(10) . ?
N1 C1 1.334(9) . ?
N1 C4 1.339(9) . ?
N2 C4 1.325(9) . ?
N2 C3 1.345(10) . ?
N3 C5 1.340(9) . ?
N4 C5 1.282(8) . ?
N4 N5 1.380(7) . ?
N5 C6 1.316(8) . ?
N6 C11 1.327(7) . ?
N6 C7 1.347(7) . ?
N7 C12 1.295(7) . ?
N7 N8 1.378(7) . ?
N8 C13 1.297(8) . ?
N9 C13 1.319(9) . ?
N10 C14 1.312(8) . ?
N10 C15 1.339(11) . ?
N11 C17 1.317(10) . ?
N11 C14 1.347(9) . ?
N12 C18 1.316(9) . ?
N12 C21 1.363(9) . ?
N13 C21 1.314(9) . ?
N13 C20 1.345(10) . ?
N14 C22 1.321(8) . ?
N15 C22 1.298(8) . ?
N15 N16 1.371(7) . ?
N16 C23 1.297(7) . ?
N17 C24 1.350(6) . ?
N17 C24 1.350(6) 22_556 ?
N18 C27 1.319(10) . ?
N18 C30 1.343(9) . ?
N19 C30 1.309(8) . ?
N19 C29 1.339(11) . ?
N20 C31 1.312(9) . ?
N21 C31 1.302(8) . ?
N21 N22 1.381(7) . ?
N22 C32 1.298(7) . ?
N23 C33 1.336(7) . ?
N23 C37 1.344(7) . ?
N24 C38 1.319(7) . ?
N24 N25 1.382(7) . ?
N25 C39 1.277(8) . ?
N25 Co3 2.009(5) 22_556 ?
N26 C39 1.348(9) . ?
N27 C40 1.328(9) . ?
N27 C41 1.352(10) . ?
N28 C43 1.337(9) . ?
N28 C40 1.342(9) . ?
N28 Co3 2.125(5) 22_556 ?
N29 C44 1.320(9) . ?
N29 C47 1.359(9) . ?
N30 C47 1.311(9) . ?
N30 C46 1.368(10) . ?
N31 C48 1.331(8) . ?
N32 C48 1.292(8) . ?
N32 N33 1.381(7) . ?
N33 C49 1.293(7) . ?
N34 C50 1.352(6) 22_556 ?
N34 C50 1.352(6) . ?
N39 C54 1.19(2) . ?
N39 C54 1.19(2) 19_756 ?
N40 C56 1.22(2) 8_644 ?
N40 C56 1.22(2) . ?
C1 C2 1.390(11) . ?
C2 C3 1.388(12) . ?
C4 C5 1.485(9) . ?
C6 C7 1.491(8) . ?
C7 C8 1.384(8) . ?
C8 C9 1.381(9) . ?
C9 C10 1.383(9) . ?
C10 C11 1.394(8) . ?
C11 C12 1.472(8) . ?
C13 C14 1.475(9) . ?
C15 C16 1.330(13) . ?
C16 C17 1.419(11) . ?
C18 C19 1.404(12) . ?
C19 C20 1.375(13) . ?
C21 C22 1.478(9) . ?
C23 C24 1.493(8) . ?
C24 C25 1.383(8) . ?
C25 C26 1.376(7) . ?
C26 C25 1.376(7) 22_556 ?
C27 C28 1.423(12) . ?
C28 C29 1.328(13) . ?
C30 C31 1.485(9) . ?
C32 C33 1.475(8) . ?
C33 C34 1.395(8) . ?
C34 C35 1.375(9) . ?
C35 C36 1.377(9) . ?
C36 C37 1.390(8) . ?
C37 C38 1.487(8) . ?
C39 C40 1.478(9) . ?
C41 C42 1.380(12) . ?
C42 C43 1.388(11) . ?
C44 C45 1.390(11) . ?
C45 C46 1.377(12) . ?
C47 C48 1.474(9) . ?
C49 C50 1.484(8) . ?
C50 C51 1.386(8) . ?
C51 C52 1.379(7) . ?
C52 C51 1.380(7) 22_556 ?
C53 C54 1.65(3) . ?
C55 C56 1.66(3) . ?
